data_7226229
loop_
_publ_author_name
'Landeros-Rivera, Bruno'
'Moreno-Esparza, Rafael'
'Hern\'andez-Trujillo, Jes\'us'

_publ_section_title
;
 Theoretical study of intermolecular interactions in crystalline
 arene-perhaloarene adducts in terms of the electron density
;
_journal_name_full 'RSC Adv.'
_journal_paper_doi 10.1039/C6RA14957J
_journal_year 2016
_chemical_formula_moiety 'C18 H12, C6 Cl6'
_chemical_formula_sum 'C24 H12 Cl6'
_chemical_formula_weight 513.04
_chemical_name_systematic 'Hexachlorobenzene-triphenylente adduct'
_space_group_crystal_system monoclinic
_space_group_IT_number 14
_space_group_name_Hall '-P 2ybc'
_space_group_name_H-M_alt 'P 1 21/c 1'
_symmetry_space_group_name_Hall '-P 2ybc'
_symmetry_space_group_name_H-M 'P 1 21/c 1'
_atom_sites_solution_hydrogens geom
_atom_sites_solution_primary direct
_audit_creation_date 2016-05-31T04:04:41-00:00
_audit_creation_method 'WinGX routine CIF_UPDATE'
_audit_update_record
;
2016-06-01 deposited with the CCDC.
2016-08-09 downloaded from the CCDC.
;
_cell_angle_alpha 90
_cell_angle_beta 116.651(2)
_cell_angle_gamma 90
_cell_formula_units_Z 4
_cell_length_a 17.2096(3)
_cell_length_b 7.28950(10)
_cell_length_c 18.0874(3)
_cell_measurement_reflns_used 107434
_cell_measurement_temperature 100(2)
_cell_measurement_theta_max 54.4444
_cell_measurement_theta_min 3.3994
_cell_volume 2027.98(7)
_computing_cell_refinement
;
        CrysAlisPro, Agilent Technologies,
        Version 1.171.35.19 (release 27-10-2011 CrysAlis171 .NET)
        (compiled Oct 27 2011,15:02:11)
;
_computing_data_collection
;
        CrysAlisPro, Agilent Technologies,
        Version 1.171.35.19 (release 27-10-2011 CrysAlis171 .NET)
        (compiled Oct 27 2011,15:02:11)
;
_computing_data_reduction
;
        CrysAlisPro, Agilent Technologies,
        Version 1.171.35.19 (release 27-10-2011 CrysAlis171 .NET)
        (compiled Oct 27 2011,15:02:11)
;
_computing_molecular_graphics 'Mercury (Macrae <i>et al.</i>, 2006)'
_computing_structure_refinement 'SHELXL-2014/7 (Sheldrick, 2014)'
_computing_structure_solution 'SUPERFLIP (Palatinus & Chapuis 2007)'
_diffrn_ambient_temperature 100(2)
_diffrn_detector_area_resol_mean 10.4685
_diffrn_measured_fraction_theta_full 0.998
_diffrn_measured_fraction_theta_max 0.999
_diffrn_measurement_device_type 'Xcalibur, Atlas, Gemini'
_diffrn_measurement_method '\w scans'
_diffrn_orient_matrix_UB_11 -0.0322306
_diffrn_orient_matrix_UB_12 -0.0129626
_diffrn_orient_matrix_UB_13 -0.0413377
_diffrn_orient_matrix_UB_21 -0.0318336
_diffrn_orient_matrix_UB_22 -0.0130151
_diffrn_orient_matrix_UB_23 0.0143066
_diffrn_orient_matrix_UB_31 -0.0087019
_diffrn_orient_matrix_UB_32 0.0954939
_diffrn_orient_matrix_UB_33 -0.0036447
_diffrn_radiation_monochromator graphite
_diffrn_radiation_type MoK\a
_diffrn_radiation_wavelength 0.71073
_diffrn_reflns_av_R_equivalents 0.0516
_diffrn_reflns_av_unetI/netI 0.1222
_diffrn_reflns_Laue_measured_fraction_full 0.998
_diffrn_reflns_Laue_measured_fraction_max 0.999
_diffrn_reflns_limit_h_max 24
_diffrn_reflns_limit_h_min -24
_diffrn_reflns_limit_k_max 10
_diffrn_reflns_limit_k_min -10
_diffrn_reflns_limit_l_max 25
_diffrn_reflns_limit_l_min -25
_diffrn_reflns_number 436714
_diffrn_reflns_point_group_measured_fraction_full 0.998
_diffrn_reflns_point_group_measured_fraction_max 0.999
_diffrn_reflns_theta_full 25.242
_diffrn_reflns_theta_max 30.438
_diffrn_reflns_theta_min 3.557
_exptl_absorpt_coefficient_mu 0.859
_exptl_absorpt_correction_T_max 0.9265
_exptl_absorpt_correction_T_min 0.8676
_exptl_absorpt_correction_type multi-scan
_exptl_absorpt_process_details
;
SADABS, TWINABS: Bruker (2001). Program name. Bruker AXS Inc., Madison,
Wisconsin, USA. or Sheldrick, G. M. (1996). Program name. University of
G\"ottingen, Germany.
;
_exptl_crystal_colour colourless
_exptl_crystal_density_diffrn 1.68
_exptl_crystal_density_method 'not measured'
_exptl_crystal_description prism
_exptl_crystal_F_000 1032
_exptl_crystal_recrystallization_method 'Re-crystallisation from solvent'
_exptl_crystal_size_max 0.5049
_exptl_crystal_size_mid 0.1458
_exptl_crystal_size_min 0.0772
_refine_diff_density_max 0.543
_refine_diff_density_min -0.299
_refine_diff_density_rms 0.065
_refine_ls_extinction_method none
_refine_ls_goodness_of_fit_ref 1.15
_refine_ls_hydrogen_treatment constr
_refine_ls_matrix_type full
_refine_ls_number_parameters 271
_refine_ls_number_reflns 6156
_refine_ls_number_restraints 0
_refine_ls_restrained_S_all 1.15
_refine_ls_R_factor_all 0.0304
_refine_ls_R_factor_gt 0.0255
_refine_ls_shift/su_max 0.001
_refine_ls_shift/su_mean 0
_refine_ls_structure_factor_coef Fsqd
_refine_ls_weighting_details 'w=1/[\s^2^(Fo^2^)+(0.0297P)^2^+1.2514P] where P=(Fo^2^+2Fc^2^)/3'
_refine_ls_weighting_scheme calc
_refine_ls_wR_factor_gt 0.0661
_refine_ls_wR_factor_ref 0.0711
_reflns_number_gt 5536
_reflns_number_total 6156
_reflns_threshold_expression 'I > 2\s(I)'
_cod_data_source_file c6ra14957j2.cif
_cod_data_source_block clt
_cod_original_cell_volume 2027.98(6)
_cod_database_code 7226229
_solvent_exptl_crystal_recrystallization_method ethylether

loop_
_space_group_symop_operation_xyz
'x, y, z'
'-x, y+1/2, -z+1/2'
'-x, -y, -z'
'x, -y-1/2, z-1/2'

loop_
_atom_site_label
_atom_site_type_symbol
_atom_site_fract_x
_atom_site_fract_y
_atom_site_fract_z
_atom_site_U_iso_or_equiv
_atom_site_adp_type
_atom_site_occupancy
_atom_site_calc_flag
C1 C 0.35904(8) 0.02503(17) 0.16546(7) 0.0181(2) Uani 1 d
H1 H 0.3276 0.0705 0.1934 0.022 Uiso 1 calc
C2 C 0.44572(8) -0.01779(19) 0.21068(7) 0.0208(2) Uani 1 d
H2 H 0.4735 -0.0018 0.269 0.025 Uiso 1 calc
C3 C 0.49258(8) -0.08475(18) 0.17043(8) 0.0195(2) Uani 1 d
H3 H 0.5524 -0.1145 0.2014 0.023 Uiso 1 calc
C4 C 0.45225(7) -0.10774(17) 0.08592(7) 0.0165(2) Uani 1 d
H4 H 0.4848 -0.1532 0.0591 0.02 Uiso 1 calc
C5 C 0.36657(8) -0.15534(16) -0.09402(7) 0.0162(2) Uani 1 d
H5 H 0.427 -0.18 -0.0639 0.019 Uiso 1 calc
C6 C 0.32602(8) -0.18278(17) -0.17827(7) 0.0188(2) Uani 1 d
H6 H 0.3585 -0.2254 -0.2057 0.023 Uiso 1 calc
C7 C 0.23729(8) -0.14791(19) -0.22328(7) 0.0202(2) Uani 1 d
H7 H 0.209 -0.1681 -0.2813 0.024 Uiso 1 calc
C8 C 0.19064(8) -0.08413(18) -0.18341(7) 0.0185(2) Uani 1 d
H8 H 0.1302 -0.0607 -0.2146 0.022 Uiso 1 calc
C9 C 0.09219(8) 0.06091(17) -0.09922(7) 0.0178(2) Uani 1 d
H9 H 0.0632 0.0416 -0.1573 0.021 Uiso 1 calc
C10 C 0.04621(8) 0.12982(18) -0.05979(8) 0.0203(2) Uani 1 d
H10 H -0.0139 0.1571 -0.0906 0.024 Uiso 1 calc
C11 C 0.08785(8) 0.15962(18) 0.02559(8) 0.0202(2) Uani 1 d
H11 H 0.0563 0.2074 0.0529 0.024 Uiso 1 calc
C12 C 0.17498(8) 0.11935(17) 0.06995(8) 0.0172(2) Uani 1 d
H12 H 0.2029 0.1405 0.1279 0.021 Uiso 1 calc
C13 C 0.36347(7) -0.06506(15) 0.03827(7) 0.01272(18) Uani 1 d
C14 C 0.32045(7) -0.09143(15) -0.05136(7) 0.01258(18) Uani 1 d
C15 C 0.23081(7) -0.05291(15) -0.09713(7) 0.01342(19) Uani 1 d
C16 C 0.18159(7) 0.01826(15) -0.05513(7) 0.01330(19) Uani 1 d
C17 C 0.22363(7) 0.04742(15) 0.03132(7) 0.01315(19) Uani 1 d
C18 C 0.31581(7) 0.00320(15) 0.07889(7) 0.01326(19) Uani 1 d
C19 C 0.27073(7) -0.49579(15) 0.02970(6) 0.01258(18) Uani 1 d
C20 C 0.31781(7) -0.55697(15) -0.01152(7) 0.01298(19) Uani 1 d
C21 C 0.27592(7) -0.58474(15) -0.09685(7) 0.01375(19) Uani 1 d
C22 C 0.18706(7) -0.54747(16) -0.14140(7) 0.0146(2) Uani 1 d
C23 C 0.14100(7) -0.47996(16) -0.10041(7) 0.01420(19) Uani 1 d
C24 C 0.18247(7) -0.45555(15) -0.01485(7) 0.01299(19) Uani 1 d
Cl19 Cl 0.32126(2) -0.47078(4) 0.13480(2) 0.01700(6) Uani 1 d
Cl20 Cl 0.42720(2) -0.59619(4) 0.04268(2) 0.01832(6) Uani 1 d
Cl21 Cl 0.33317(2) -0.66442(4) -0.14692(2) 0.01921(6) Uani 1 d
Cl22 Cl 0.13455(2) -0.58545(5) -0.24588(2) 0.02212(7) Uani 1 d
Cl23 Cl 0.03319(2) -0.42428(5) -0.15541(2) 0.02195(7) Uani 1 d
Cl24 Cl 0.12497(2) -0.37555(4) 0.03492(2) 0.01732(6) Uani 1 d

loop_
_atom_site_aniso_label
_atom_site_aniso_U_11
_atom_site_aniso_U_22
_atom_site_aniso_U_33
_atom_site_aniso_U_23
_atom_site_aniso_U_13
_atom_site_aniso_U_12
C1 0.0195(5) 0.0202(5) 0.0144(5) -0.0020(4) 0.0075(4) 0.0003(4)
C2 0.0217(5) 0.0230(6) 0.0142(5) -0.0014(4) 0.0049(4) -0.0010(5)
C3 0.0150(5) 0.0210(6) 0.0177(5) -0.0005(4) 0.0031(4) 0.0003(4)
C4 0.0130(5) 0.0174(5) 0.0175(5) -0.0003(4) 0.0055(4) 0.0006(4)
C5 0.0175(5) 0.0161(5) 0.0180(5) 0.0017(4) 0.0107(4) 0.0024(4)
C6 0.0243(6) 0.0191(5) 0.0181(5) 0.0007(4) 0.0140(4) 0.0009(4)
C7 0.0238(6) 0.0251(6) 0.0130(5) -0.0011(4) 0.0094(4) -0.0028(5)
C8 0.0170(5) 0.0241(6) 0.0134(5) 0.0009(4) 0.0060(4) -0.0014(4)
C9 0.0133(5) 0.0199(5) 0.0192(5) 0.0023(4) 0.0063(4) -0.0002(4)
C10 0.0141(5) 0.0209(6) 0.0273(6) 0.0024(5) 0.0106(4) 0.0007(4)
C11 0.0186(5) 0.0190(6) 0.0289(6) -0.0008(5) 0.0159(5) -0.0001(4)
C12 0.0185(5) 0.0170(5) 0.0202(5) -0.0015(4) 0.0123(4) -0.0013(4)
C13 0.0126(4) 0.0125(5) 0.0134(4) 0.0008(4) 0.0062(4) -0.0003(4)
C14 0.0139(4) 0.0121(5) 0.0131(4) 0.0003(4) 0.0072(4) -0.0005(4)
C15 0.0140(4) 0.0138(5) 0.0137(4) 0.0012(4) 0.0073(4) -0.0007(4)
C16 0.0134(4) 0.0134(5) 0.0145(4) 0.0017(4) 0.0075(4) 0.0000(4)
C17 0.0135(4) 0.0122(5) 0.0157(5) 0.0001(4) 0.0083(4) -0.0010(4)
C18 0.0138(4) 0.0130(5) 0.0134(4) -0.0001(4) 0.0065(4) -0.0008(4)
C19 0.0125(4) 0.0134(5) 0.0116(4) 0.0001(3) 0.0053(4) -0.0001(4)
C20 0.0110(4) 0.0135(5) 0.0147(4) 0.0011(4) 0.0060(4) 0.0002(4)
C21 0.0160(5) 0.0127(5) 0.0152(5) -0.0002(4) 0.0094(4) 0.0000(4)
C22 0.0162(5) 0.0155(5) 0.0113(4) -0.0005(4) 0.0054(4) -0.0003(4)
C23 0.0111(4) 0.0160(5) 0.0135(4) 0.0002(4) 0.0038(4) 0.0013(4)
C24 0.0126(4) 0.0141(5) 0.0134(4) -0.0007(4) 0.0069(4) 0.0005(4)
Cl19 0.01640(12) 0.02135(13) 0.01112(11) -0.00033(9) 0.00427(9) 0.00137(9)
Cl20 0.01133(11) 0.02121(13) 0.02151(13) -0.00008(10) 0.00656(10) 0.00204(9)
Cl21 0.02377(13) 0.01961(13) 0.02070(13) -0.00003(10) 0.01572(11) 0.00311(10)
Cl22 0.02426(14) 0.02678(15) 0.01207(12) -0.00368(10) 0.00525(10) 0.00025(11)
Cl23 0.01293(12) 0.02849(15) 0.01852(13) -0.00165(11) 0.00180(10) 0.00472(10)
Cl24 0.01589(12) 0.02037(13) 0.01844(12) -0.00135(9) 0.01015(10) 0.00298(9)

loop_
_atom_type_symbol
_atom_type_description
_atom_type_scat_dispersion_real
_atom_type_scat_dispersion_imag
_atom_type_scat_source
C C 0.0033 0.0016 'International Tables Vol C Tables 4.2.6.8 and 6.1.1.4'
H H 0 0 'International Tables Vol C Tables 4.2.6.8 and 6.1.1.4'
Cl Cl 0.1484 0.1585 'International Tables Vol C Tables 4.2.6.8 and 6.1.1.4'

loop_
_exptl_crystal_face_index_h
_exptl_crystal_face_index_k
_exptl_crystal_face_index_l
_exptl_crystal_face_perp_dist
24 0 -13 0.0729
-24 0 13 0.0729
1 10 -3 0.2426
-1 -10 3 0.2426
2 0 22 0.0386
-2 0 -22 0.0386

loop_
_geom_angle_atom_site_label_1
_geom_angle_atom_site_label_2
_geom_angle_atom_site_label_3
_geom_angle
C2 C1 C18 121.71(11)
C2 C1 H1 119.1
C18 C1 H1 119.1
C1 C2 C3 119.68(11)
C1 C2 H2 120.2
C3 C2 H2 120.2
C4 C3 C2 120.05(11)
C4 C3 H3 120
C2 C3 H3 120
C3 C4 C13 121.31(11)
C3 C4 H4 119.3
C13 C4 H4 119.3
C6 C5 C14 121.54(11)
C6 C5 H5 119.2
C14 C5 H5 119.2
C5 C6 C7 119.90(11)
C5 C6 H6 120.1
C7 C6 H6 120.1
C8 C7 C6 119.89(11)
C8 C7 H7 120.1
C6 C7 H7 120.1
C7 C8 C15 121.39(11)
C7 C8 H8 119.3
C15 C8 H8 119.3
C10 C9 C16 121.41(11)
C10 C9 H9 119.3
C16 C9 H9 119.3
C9 C10 C11 120.03(11)
C9 C10 H10 120
C11 C10 H10 120
C12 C11 C10 119.67(11)
C12 C11 H11 120.2
C10 C11 H11 120.2
C11 C12 C17 121.57(11)
C11 C12 H12 119.2
C17 C12 H12 119.2
C4 C13 C18 118.78(10)
C4 C13 C14 121.28(10)
C18 C13 C14 119.94(10)
C5 C14 C15 118.62(10)
C5 C14 C13 121.37(10)
C15 C14 C13 120.01(10)
C8 C15 C14 118.65(10)
C8 C15 C16 121.34(10)
C14 C15 C16 120.01(10)
C17 C16 C9 118.57(10)
C17 C16 C15 119.95(10)
C9 C16 C15 121.47(10)
C12 C17 C16 118.74(10)
C12 C17 C18 121.28(10)
C16 C17 C18 119.98(10)
C1 C18 C13 118.48(10)
C1 C18 C17 121.46(10)
C13 C18 C17 120.06(10)
C24 C19 C20 120.04(10)
C24 C19 Cl19 119.95(8)
C20 C19 Cl19 120.01(8)
C21 C20 C19 120.08(10)
C21 C20 Cl20 119.95(8)
C19 C20 Cl20 119.97(8)
C20 C21 C22 119.89(10)
C20 C21 Cl21 120.02(9)
C22 C21 Cl21 120.09(8)
C23 C22 C21 119.82(10)
C23 C22 Cl22 119.93(9)
C21 C22 Cl22 120.25(8)
C24 C23 C22 120.30(10)
C24 C23 Cl23 119.70(8)
C22 C23 Cl23 120.00(8)
C19 C24 C23 119.80(10)
C19 C24 Cl24 120.31(8)
C23 C24 Cl24 119.89(8)

loop_
_geom_bond_atom_site_label_1
_geom_bond_atom_site_label_2
_geom_bond_distance
C1 C2 1.3773(17)
C1 C18 1.4090(15)
C1 H1 0.95
C2 C3 1.3947(18)
C2 H2 0.95
C3 C4 1.3765(16)
C3 H3 0.95
C4 C13 1.4116(15)
C4 H4 0.95
C5 C6 1.3767(16)
C5 C14 1.4113(15)
C5 H5 0.95
C6 C7 1.3943(18)
C6 H6 0.95
C7 C8 1.3784(17)
C7 H7 0.95
C8 C15 1.4133(15)
C8 H8 0.95
C9 C10 1.3760(17)
C9 C16 1.4139(15)
C9 H9 0.95
C10 C11 1.3975(18)
C10 H10 0.95
C11 C12 1.3780(17)
C11 H11 0.95
C12 C17 1.4103(15)
C12 H12 0.95
C13 C18 1.4145(15)
C13 C14 1.4617(15)
C14 C15 1.4137(15)
C15 C16 1.4631(15)
C16 C17 1.4139(15)
C17 C18 1.4616(15)
C19 C24 1.3945(15)
C19 C20 1.3975(14)
C19 Cl19 1.7088(11)
C20 C21 1.3945(15)
C20 Cl20 1.7121(11)
C21 C22 1.3985(15)
C21 Cl21 1.7113(11)
C22 C23 1.3954(15)
C22 Cl22 1.7124(11)
C23 C24 1.3947(15)
C23 Cl23 1.7149(11)
C24 Cl24 1.7114(11)
